data_7120793
loop_
_publ_author_name
'Corona, Teresa'
'Padamati, Sandeep K.'
'Acu\~na-Par\'es, Ferran'
'Duboc, Carole'
'Browne, Wesley R.'
'Company, Anna'

_publ_section_title
;
 Trapping of superoxido cobalt and peroxido dicobalt species formed
 reversibly from CoII and O2
;
_journal_name_full 'Chem. Commun.'
_journal_paper_doi 10.1039/C7CC05904C
_journal_year 2017
_chemical_formula_moiety 'C18 H31 Co N6, 3(F6 Sb), 2(C2H3N)'
_chemical_formula_sum 'C22 H37 Co F18 N8 Sb3'
_chemical_formula_weight 1179.77
_space_group_crystal_system monoclinic
_space_group_IT_number 4
_space_group_name_Hall 'P 2yb'
_space_group_name_H-M_alt 'P 1 21 1'
_symmetry_space_group_name_Hall 'P 2yb'
_symmetry_space_group_name_H-M 'P 1 21 1'
_atom_sites_solution_hydrogens geom
_audit_creation_method SHELXL-2014/7
_audit_update_record
;
2017-07-25 deposited with the CCDC.
2017-10-09 downloaded from the CCDC.
;
_cell_angle_alpha 90
_cell_angle_beta 91.518(4)
_cell_angle_gamma 90
_cell_formula_units_Z 2
_cell_length_a 11.099(2)
_cell_length_b 10.352(2)
_cell_length_c 17.468(4)
_cell_measurement_reflns_used 7287
_cell_measurement_temperature 100(2)
_cell_measurement_theta_max 28.30
_cell_measurement_theta_min 2.29
_cell_volume 2006.3(7)
_computing_cell_refinement 'Bruker SMART'
_computing_data_collection 'Bruker SMART'
_computing_data_reduction 'Bruker SAINT'
_computing_structure_refinement 'SHELXL-2014/7 (Sheldrick, 2014)'
_computing_structure_solution 'SHELXL-2014/7 (Sheldrick, 2014)'
_diffrn_ambient_temperature 100(2)
_diffrn_measured_fraction_theta_full 0.999
_diffrn_measured_fraction_theta_max 0.991
_diffrn_measurement_device_type 'CCD area detector'
_diffrn_measurement_method 'phi and omega scans'
_diffrn_radiation_monochromator graphite
_diffrn_radiation_source 'sealed tube'
_diffrn_radiation_type MoK\a
_diffrn_radiation_wavelength 0.71073
_diffrn_reflns_av_R_equivalents 0.0361
_diffrn_reflns_av_unetI/netI 0.0369
_diffrn_reflns_Laue_measured_fraction_full 0.999
_diffrn_reflns_Laue_measured_fraction_max 0.991
_diffrn_reflns_limit_h_max 14
_diffrn_reflns_limit_h_min -14
_diffrn_reflns_limit_k_max 13
_diffrn_reflns_limit_k_min -13
_diffrn_reflns_limit_l_max 23
_diffrn_reflns_limit_l_min -23
_diffrn_reflns_number 31832
_diffrn_reflns_point_group_measured_fraction_full 0.999
_diffrn_reflns_point_group_measured_fraction_max 0.992
_diffrn_reflns_theta_full 25.242
_diffrn_reflns_theta_max 28.349
_diffrn_reflns_theta_min 2.149
_exptl_absorpt_coefficient_mu 2.515
_exptl_absorpt_correction_T_max 1
_exptl_absorpt_correction_T_min 0.677507
_exptl_absorpt_correction_type multi-scan
_exptl_absorpt_process_details 'sadabs v2.10 bruker 2001'
_exptl_crystal_colour orange
_exptl_crystal_density_diffrn 1.953
_exptl_crystal_description prism
_exptl_crystal_F_000 1134
_exptl_crystal_size_max 0.25
_exptl_crystal_size_mid 0.22
_exptl_crystal_size_min 0.12
_refine_diff_density_max 3.240
_refine_diff_density_min -1.641
_refine_diff_density_rms 0.162
_refine_ls_abs_structure_details
;
 Refined as an inversion twin.
;
_refine_ls_abs_structure_Flack 0.46(6)
_refine_ls_extinction_method none
_refine_ls_goodness_of_fit_ref 1.043
_refine_ls_hydrogen_treatment constr
_refine_ls_matrix_type full
_refine_ls_number_parameters 473
_refine_ls_number_reflns 9841
_refine_ls_number_restraints 93
_refine_ls_restrained_S_all 1.044
_refine_ls_R_factor_all 0.0550
_refine_ls_R_factor_gt 0.0495
_refine_ls_shift/su_max 0.002
_refine_ls_shift/su_mean 0.000
_refine_ls_structure_factor_coef Fsqd
_refine_ls_weighting_details 'w=1/[\s^2^(Fo^2^)+(0.0659P)^2^+7.2076P] where P=(Fo^2^+2Fc^2^)/3'
_refine_ls_weighting_scheme calc
_refine_ls_wR_factor_gt 0.1265
_refine_ls_wR_factor_ref 0.1315
_reflns_Friedel_coverage 0.899
_reflns_Friedel_fraction_full 1.000
_reflns_Friedel_fraction_max 0.993
_reflns_number_gt 8747
_reflns_number_total 9841
_reflns_threshold_expression 'I > 2\s(I)'
_cod_data_source_file c7cc05904c2.cif
_cod_data_source_block tcl7p169_c_sq
_cod_original_cell_volume 2006.2(7)
_cod_database_code 7120793
_shelx_shelxl_version_number 2014/7
_shelx_space_group_comment
;
The symmetry employed for this shelxl refinement is uniquely defined
by the following loop, which should always be used as a source of
symmetry information in preference to the above space-group names.
They are only intended as comments.
;
_platon_squeeze_void_probe_radius 1.20

loop_
_space_group_symop_operation_xyz
'x, y, z'
'-x, y+1/2, -z'

loop_
_atom_site_label
_atom_site_type_symbol
_atom_site_fract_x
_atom_site_fract_y
_atom_site_fract_z
_atom_site_U_iso_or_equiv
_atom_site_adp_type
_atom_site_occupancy
_atom_site_site_symmetry_order
_atom_site_calc_flag
_atom_site_refinement_flags_posn
_atom_site_refinement_flags_adp
_atom_site_refinement_flags_occupancy
_atom_site_disorder_assembly
_atom_site_disorder_group
Sb1 Sb 0.14266(4) -0.02192(14) 0.78987(3) 0.02885(13) Uani 1 1 d . . . . .
F1 F -0.0093(7) -0.0165(18) 0.7411(4) 0.085(3) Uani 1 1 d . . . . .
F2 F 0.0727(7) -0.0075(17) 0.8832(4) 0.083(3) Uani 1 1 d . . . . .
F3 F 0.2932(4) -0.0238(13) 0.8391(4) 0.0528(14) Uani 1 1 d . . . . .
F4 F 0.2161(8) -0.014(2) 0.6962(5) 0.104(4) Uani 1 1 d . . . . .
F5 F 0.1451(7) 0.1621(6) 0.7887(4) 0.0441(19) Uani 1 1 d . . . . .
F6 F 0.1374(14) -0.1884(17) 0.787(2) 0.29(2) Uani 1 1 d . . . . .
Co1 Co 0.75701(7) 0.4783(2) 0.81296(5) 0.02019(18) Uani 1 1 d . . . . .
N1 N 0.7342(5) 0.4774(18) 0.7020(4) 0.0370(17) Uani 1 1 d . . . . .
N2 N 0.8901(7) 0.6084(8) 0.7996(6) 0.023(2) Uani 1 1 d D . . . .
N3 N 0.7935(5) 0.4800(14) 0.9246(3) 0.0270(11) Uani 1 1 d . . . . .
N4 N 0.8726(9) 0.3477(12) 0.8068(7) 0.037(3) Uani 1 1 d D . . . .
N5 N 0.6328(15) 0.3454(14) 0.8243(8) 0.040(3) Uani 1 1 d . . . . .
N6 N 0.6328(12) 0.6009(13) 0.8214(7) 0.032(3) Uani 1 1 d . . . . .
C1 C 0.6627(10) 0.4239(11) 0.6567(6) 0.0399(17) Uani 1 1 d . . . . .
H1 H 0.6130 0.3570 0.6757 0.048 Uiso 1 1 calc R U . . .
C2 C 0.6508(9) 0.4565(11) 0.5789(5) 0.0399(17) Uani 1 1 d . . . . .
H2 H 0.5982 0.4077 0.5463 0.048 Uiso 1 1 calc R U . . .
C3 C 0.7118(13) 0.5539(14) 0.5505(7) 0.054(3) Uani 1 1 d . . . . .
H3 H 0.7051 0.5724 0.4972 0.065 Uiso 1 1 calc R U . . .
C4 C 0.7853(12) 0.6295(12) 0.5973(7) 0.048(3) Uani 1 1 d . . . . .
H4 H 0.8291 0.6999 0.5769 0.057 Uiso 1 1 calc R U . . .
C5 C 0.7936(9) 0.5997(9) 0.6755(6) 0.0322(19) Uani 1 1 d . . . . .
C6 C 0.8579(9) 0.6824(10) 0.7344(6) 0.034(2) Uani 1 1 d . . . . .
H6A H 0.9312 0.7199 0.7122 0.041 Uiso 1 1 calc R U . . .
H6B H 0.8047 0.7544 0.7494 0.041 Uiso 1 1 calc R U . . .
C7 C 0.9126(14) 0.6622(15) 0.8758(9) 0.037(3) Uani 1 1 d . . . . .
H7A H 0.8636 0.7416 0.8805 0.044 Uiso 0.525(12) 1 calc R U P A 1
H7B H 0.9984 0.6881 0.8800 0.044 Uiso 0.525(12) 1 calc R U P A 1
H7C H 0.9022 0.7571 0.8732 0.044 Uiso 0.475(12) 1 calc R U P A 2
H7D H 0.9974 0.6447 0.8914 0.044 Uiso 0.475(12) 1 calc R U P A 2
H7 H 0.9567 0.7457 0.8833 0.044 Uiso 1 1 calc R U . A .
C8 C 0.887(2) 0.577(2) 0.9411(15) 0.027(4) Uani 0.525(12) 1 d . U P A 1
H8A H 0.9620 0.5329 0.9574 0.032 Uiso 0.525(12) 1 calc R U P A 1
H8B H 0.8608 0.6316 0.9844 0.032 Uiso 0.525(12) 1 calc R U P A 1
C8' C 0.821(2) 0.603(2) 0.9446(14) 0.027(4) Uani 0.475(12) 1 d . U P A 2
H8'A H 0.8628 0.6043 0.9954 0.032 Uiso 0.475(12) 1 calc R U P A 2
H8'B H 0.7466 0.6551 0.9474 0.032 Uiso 0.475(12) 1 calc R U P A 2
C9 C 0.692(3) 0.500(4) 0.9749(17) 0.045(6) Uani 0.525(12) 1 d . U P A 1
H9A H 0.6721 0.5917 0.9767 0.068 Uiso 0.525(12) 1 calc R U P A 1
H9B H 0.7142 0.4692 1.0266 0.068 Uiso 0.525(12) 1 calc R U P A 1
H9C H 0.6222 0.4508 0.9553 0.068 Uiso 0.525(12) 1 calc R U P A 1
C9' C 0.688(2) 0.428(2) 0.9729(16) 0.026(5) Uani 0.475(12) 1 d . U P A 2
H9D H 0.6168 0.4829 0.9643 0.038 Uiso 0.475(12) 1 calc R U P A 2
H9E H 0.7117 0.4298 1.0273 0.038 Uiso 0.475(12) 1 calc R U P A 2
H9F H 0.6690 0.3393 0.9574 0.038 Uiso 0.475(12) 1 calc R U P A 2
C10 C 0.902(3) 0.376(3) 0.9364(17) 0.036(6) Uani 0.525(12) 1 d . U P A 1
H10A H 0.9794 0.4233 0.9385 0.043 Uiso 0.525(12) 1 calc R U P A 1
H10B H 0.8923 0.3325 0.9862 0.043 Uiso 0.525(12) 1 calc R U P A 1
C10' C 0.842(2) 0.340(2) 0.9417(13) 0.021(5) Uani 0.475(12) 1 d . U P A 2
H10C H 0.8930 0.3413 0.9891 0.025 Uiso 0.475(12) 1 calc R U P A 2
H10D H 0.7729 0.2815 0.9507 0.025 Uiso 0.475(12) 1 calc R U P A 2
C11 C 0.9053(18) 0.2933(17) 0.8852(11) 0.048(4) Uani 1 1 d . U . . .
H11A H 0.8488 0.2225 0.8971 0.057 Uiso 0.525(12) 1 calc R U P A 1
H11B H 0.9875 0.2563 0.8842 0.057 Uiso 0.525(12) 1 calc R U P A 1
H11C H 0.8947 0.1983 0.8836 0.057 Uiso 0.475(12) 1 calc R U P A 2
H11D H 0.9916 0.3108 0.8964 0.057 Uiso 0.475(12) 1 calc R U P A 2
C12 C 0.8271(9) 0.2164(9) 0.7669(7) 0.037(2) Uani 1 1 d . . . . .
H12A H 0.7671 0.1750 0.7990 0.056 Uiso 1 1 calc R U . . .
H12B H 0.8957 0.1581 0.7608 0.056 Uiso 1 1 calc R U . . .
H12C H 0.7906 0.2360 0.7165 0.056 Uiso 1 1 calc R U . . .
C13 C 0.9776(9) 0.3935(10) 0.7578(7) 0.037(2) Uani 1 1 d D . . . .
H13A H 1.0486 0.3363 0.7644 0.045 Uiso 1 1 calc R U . . .
H13B H 0.9536 0.3970 0.7028 0.045 Uiso 1 1 calc R U . . .
C14 C 1.0027(8) 0.5241(9) 0.7886(7) 0.036(2) Uani 1 1 d D . . . .
H14A H 1.0570 0.5693 0.7534 0.044 Uiso 1 1 calc R U . . .
H14B H 1.0460 0.5153 0.8386 0.044 Uiso 1 1 calc R U . . .
C15 C 0.5464(13) 0.2960(17) 0.8262(9) 0.041(4) Uani 1 1 d . . . . .
C16 C 0.439(2) 0.204(2) 0.8264(16) 0.095(9) Uani 1 1 d . . . . .
H16A H 0.3860 0.2275 0.8681 0.142 Uiso 1 1 calc R U . . .
H16B H 0.4681 0.1155 0.8338 0.142 Uiso 1 1 calc R U . . .
H16C H 0.3947 0.2104 0.7773 0.142 Uiso 1 1 calc R U . . .
C17 C 0.550(2) 0.6728(19) 0.8277(13) 0.066(6) Uani 1 1 d . . . . .
C18 C 0.444(2) 0.741(2) 0.8377(12) 0.075(7) Uani 1 1 d . . . . .
H18A H 0.3760 0.6907 0.8170 0.112 Uiso 1 1 calc R U . . .
H18B H 0.4487 0.8237 0.8108 0.112 Uiso 1 1 calc R U . . .
H18C H 0.4335 0.7564 0.8924 0.112 Uiso 1 1 calc R U . . .
Sb2 Sb 0.59825(5) 0.97774(15) 0.62671(3) 0.03830(15) Uani 1 1 d . . . . .
F7 F 0.5705(15) 1.1465(16) 0.6710(10) 0.061(4) Uani 0.525(12) 1 d . U P A 1
F8 F 0.5622(17) 0.8604(19) 0.7045(11) 0.064(4) Uani 0.525(12) 1 d . U P A 1
F9 F 0.5737(19) 0.839(2) 0.5484(12) 0.080(6) Uani 0.525(12) 1 d . U P A 1
F10 F 0.629(4) 1.054(5) 0.544(3) 0.188(19) Uani 0.525(12) 1 d . U P A 1
F7' F 0.5575(17) 1.0402(18) 0.7266(11) 0.063(5) Uani 0.475(12) 1 d . U P A 2
F8' F 0.625(3) 0.843(3) 0.6857(17) 0.101(8) Uani 0.475(12) 1 d . U P A 2
F9' F 0.6384(18) 0.9044(19) 0.5354(11) 0.052(4) Uani 0.475(12) 1 d . U P A 2
F10' F 0.6257(16) 1.1426(16) 0.5967(10) 0.058(4) Uani 0.475(12) 1 d . U P A 2
F11 F 0.7576(8) 0.997(2) 0.6572(8) 0.128(6) Uani 1 1 d . . . . .
F12 F 0.4377(7) 0.986(2) 0.6028(5) 0.094(3) Uani 1 1 d . . . . .
Sb3 Sb 0.71194(4) -0.02213(13) 1.00299(3) 0.03004(14) Uani 1 1 d . . . . .
F13 F 0.5996(14) 0.0999(13) 0.9790(14) 0.160(11) Uani 1 1 d . . . . .
F14 F 0.661(2) -0.035(3) 1.0968(7) 0.235(10) Uani 1 1 d . . . . .
F15 F 0.8096(11) -0.1515(11) 1.0414(9) 0.097(5) Uani 1 1 d . . . . .
F16 F 0.7577(16) -0.005(3) 0.9045(7) 0.175(7) Uani 1 1 d . . . . .
F17 F 0.8315(14) 0.0971(12) 1.0176(11) 0.147(8) Uani 1 1 d . . . . .
F18 F 0.6098(14) -0.1559(12) 0.9745(11) 0.108(6) Uani 1 1 d . . . . .

loop_
_atom_site_aniso_label
_atom_site_aniso_U_11
_atom_site_aniso_U_22
_atom_site_aniso_U_33
_atom_site_aniso_U_23
_atom_site_aniso_U_13
_atom_site_aniso_U_12
Sb1 0.0253(2) 0.0331(3) 0.0283(2) -0.0043(6) 0.00228(16) -0.0020(5)
F1 0.062(4) 0.118(7) 0.073(4) 0.020(10) -0.029(4) -0.039(8)
F2 0.063(4) 0.147(10) 0.038(3) -0.017(7) 0.002(3) 0.054(7)
F3 0.031(2) 0.043(3) 0.084(4) 0.007(7) -0.009(2) -0.001(6)
F4 0.101(6) 0.152(10) 0.059(5) 0.044(10) 0.031(4) 0.008(12)
F5 0.046(5) 0.020(3) 0.065(4) 0.002(3) -0.022(4) 0.010(3)
F6 0.078(11) 0.094(12) 0.70(6) -0.08(2) 0.15(2) -0.033(8)
Co1 0.0192(4) 0.0170(4) 0.0242(4) -0.0068(10) -0.0022(3) 0.0018(9)
N1 0.025(3) 0.062(5) 0.024(3) 0.020(7) -0.004(2) -0.007(7)
N2 0.020(4) 0.022(4) 0.027(5) 0.000(3) 0.001(3) -0.017(3)
N3 0.027(3) 0.028(3) 0.026(3) -0.001(7) -0.002(2) 0.004(6)
N4 0.025(5) 0.050(6) 0.036(6) -0.014(5) -0.003(4) 0.008(4)
N5 0.049(8) 0.037(7) 0.036(7) 0.008(5) 0.005(6) -0.014(6)
N6 0.035(6) 0.033(6) 0.025(6) -0.003(4) -0.014(5) 0.009(5)
C1 0.041(4) 0.045(5) 0.033(3) -0.001(3) -0.007(3) 0.000(3)
C2 0.041(4) 0.045(5) 0.033(3) -0.001(3) -0.007(3) 0.000(3)
C3 0.069(9) 0.063(8) 0.031(5) -0.001(5) -0.007(5) 0.004(7)
C4 0.058(7) 0.042(6) 0.042(6) 0.011(5) -0.003(5) -0.007(5)
C5 0.037(5) 0.026(4) 0.033(5) 0.001(4) -0.003(4) -0.001(4)
C6 0.035(5) 0.031(5) 0.036(5) 0.002(4) 0.001(4) -0.006(4)
C7 0.041(7) 0.038(6) 0.032(6) -0.021(5) 0.016(5) -0.025(5)
C8 0.027(6) 0.026(5) 0.027(5) -0.003(4) 0.000(4) -0.006(4)
C8' 0.027(6) 0.026(5) 0.027(5) -0.003(4) 0.000(4) -0.006(4)
C9 0.047(10) 0.057(13) 0.031(8) -0.005(10) 0.001(7) 0.002(10)
C9' 0.028(7) 0.024(7) 0.025(7) 0.003(6) 0.006(5) 0.002(6)
C10 0.035(8) 0.039(8) 0.035(8) 0.007(6) -0.001(6) 0.007(6)
C10' 0.021(5) 0.021(5) 0.022(5) 0.0004(14) 0.0002(14) -0.0003(14)
C11 0.053(6) 0.040(6) 0.050(6) 0.014(5) 0.003(5) 0.011(5)
C12 0.034(5) 0.020(4) 0.058(7) -0.006(4) -0.006(5) 0.005(4)
C13 0.031(5) 0.038(6) 0.043(6) 0.003(5) 0.007(4) 0.012(4)
C14 0.027(5) 0.047(6) 0.035(5) -0.006(4) 0.005(4) -0.003(4)
C15 0.029(7) 0.059(9) 0.034(7) 0.001(7) -0.005(5) -0.028(6)
C16 0.071(15) 0.092(16) 0.12(2) 0.011(15) -0.013(14) -0.069(13)
C17 0.087(15) 0.044(9) 0.065(13) -0.022(9) -0.008(11) 0.029(9)
C18 0.072(14) 0.097(15) 0.055(9) 0.003(10) -0.002(9) 0.062(12)
Sb2 0.0386(3) 0.0338(3) 0.0421(3) 0.0049(7) -0.0057(2) -0.0023(6)
F7 0.061(5) 0.059(5) 0.062(5) -0.006(3) 0.002(3) 0.002(3)
F8 0.065(5) 0.063(5) 0.063(5) 0.008(3) 0.003(3) 0.000(3)
F9 0.081(6) 0.079(6) 0.079(6) -0.002(3) 0.003(3) 0.002(3)
F10 0.188(19) 0.188(19) 0.189(19) 0.000(3) 0.005(3) 0.000(3)
F7' 0.065(5) 0.064(5) 0.061(5) -0.005(3) 0.004(3) 0.003(3)
F8' 0.102(8) 0.101(8) 0.100(8) 0.002(3) 0.002(3) 0.002(3)
F9' 0.055(5) 0.055(5) 0.048(5) -0.008(3) 0.005(3) 0.003(3)
F10' 0.060(5) 0.055(5) 0.059(5) 0.003(3) 0.002(3) -0.002(3)
F11 0.050(5) 0.131(13) 0.202(12) -0.070(13) -0.017(6) 0.006(8)
F12 0.054(4) 0.127(8) 0.101(6) 0.021(11) -0.022(4) 0.031(9)
Sb3 0.0261(2) 0.0291(2) 0.0350(3) -0.0039(6) 0.00220(17) -0.0016(5)
F13 0.091(10) 0.062(8) 0.32(3) -0.068(11) -0.112(14) 0.046(7)
F14 0.42(3) 0.20(2) 0.086(8) 0.047(15) 0.130(13) -0.04(3)
F15 0.062(6) 0.063(6) 0.164(12) 0.069(7) -0.053(7) -0.021(5)
F16 0.248(16) 0.202(18) 0.079(7) -0.035(16) 0.089(9) -0.04(2)
F17 0.116(11) 0.086(8) 0.232(18) 0.097(10) -0.122(11) -0.078(8)
F18 0.094(10) 0.048(6) 0.181(17) -0.027(8) -0.047(10) -0.018(6)

loop_
_atom_type_symbol
_atom_type_description
_atom_type_scat_dispersion_real
_atom_type_scat_dispersion_imag
_atom_type_scat_source
C C 0.0033 0.0016 'International Tables Vol C Tables 4.2.6.8 and 6.1.1.4'
H H 0.0000 0.0000 'International Tables Vol C Tables 4.2.6.8 and 6.1.1.4'
N N 0.0061 0.0033 'International Tables Vol C Tables 4.2.6.8 and 6.1.1.4'
F F 0.0171 0.0103 'International Tables Vol C Tables 4.2.6.8 and 6.1.1.4'
Co Co 0.3494 0.9721 'International Tables Vol C Tables 4.2.6.8 and 6.1.1.4'
Sb Sb -0.5866 1.5461 'International Tables Vol C Tables 4.2.6.8 and 6.1.1.4'

loop_
_geom_angle_atom_site_label_1
_geom_angle_atom_site_label_2
_geom_angle_atom_site_label_3
_geom_angle
F6 Sb1 F2 95.3(11)
F6 Sb1 F4 91.9(12)
F2 Sb1 F4 172.7(9)
F6 Sb1 F3 91.9(9)
F2 Sb1 F3 89.2(3)
F4 Sb1 F3 89.9(4)
F6 Sb1 F1 89.3(10)
F2 Sb1 F1 90.3(4)
F4 Sb1 F1 90.5(4)
F3 Sb1 F1 178.8(8)
F6 Sb1 F5 177.5(11)
F2 Sb1 F5 86.2(6)
F4 Sb1 F5 86.5(7)
F3 Sb1 F5 90.1(5)
F1 Sb1 F5 88.7(6)
N4 Co1 N6 175.9(6)
N4 Co1 N1 90.6(6)
N6 Co1 N1 90.3(6)
N4 Co1 N5 89.1(6)
N6 Co1 N5 86.9(3)
N1 Co1 N5 91.4(6)
N4 Co1 N3 86.6(5)
N6 Co1 N3 92.7(5)
N1 Co1 N3 175.7(3)
N5 Co1 N3 91.9(5)
N4 Co1 N2 88.3(3)
N6 Co1 N2 95.7(5)
N1 Co1 N2 87.9(5)
N5 Co1 N2 177.3(6)
N3 Co1 N2 88.7(5)
C1 N1 C5 117.3(9)
C1 N1 Co1 134.6(9)
C5 N1 Co1 104.8(8)
C6 N2 C7 124.3(10)
C6 N2 C14 113.4(9)
C7 N2 C14 102.2(10)
C6 N2 Co1 106.6(7)
C7 N2 Co1 104.9(8)
C14 N2 Co1 103.6(6)
C9 N3 C8 109.7(18)
C8' N3 C9' 110.5(15)
C8' N3 C10' 138.1(11)
C9' N3 C10' 80.6(15)
C9 N3 C10 126.5(19)
C8 N3 C10 85.1(10)
C8' N3 Co1 107.6(12)
C9 N3 Co1 117.0(12)
C8 N3 Co1 108.9(11)
C9' N3 Co1 113.2(11)
C10' N3 Co1 103.8(10)
C10 N3 Co1 104.5(11)
C11 N4 C13 116.8(12)
C11 N4 C12 98.2(11)
C13 N4 C12 104.7(10)
C11 N4 Co1 111.5(10)
C13 N4 Co1 109.9(8)
C12 N4 Co1 115.4(7)
C15 N5 Co1 162.8(17)
C17 N6 Co1 176.2(18)
N1 C1 C2 123.7(11)
N1 C1 H1 118.2
C2 C1 H1 118.2
C3 C2 C1 120.8(10)
C3 C2 H2 119.6
C1 C2 H2 119.6
C2 C3 C4 120.7(11)
C2 C3 H3 119.6
C4 C3 H3 119.6
C3 C4 C5 118.3(11)
C3 C4 H4 120.8
C5 C4 H4 120.8
C4 C5 C6 124.0(9)
C4 C5 N1 117.8(9)
C6 C5 N1 118.1(8)
N2 C6 C5 110.4(8)
N2 C6 H6A 109.6
C5 C6 H6A 109.6
N2 C6 H6B 109.6
C5 C6 H6B 109.6
H6A C6 H6B 108.1
N2 C7 C8 116.6(14)
N2 C7 C8' 114.4(12)
N2 C7 H7A 108.2
C8 C7 H7A 108.2
N2 C7 H7B 108.2
C8 C7 H7B 108.2
H7A C7 H7B 107.3
N2 C7 H7C 108.7
C8' C7 H7C 108.7
N2 C7 H7D 108.7
C8' C7 H7D 108.7
H7C C7 H7D 107.6
N2 C7 H7 121.3
C8 C7 H7 121.3
C8' C7 H7 121.3
H7A C7 H7 62.6
H7B C7 H7 44.7
H7C C7 H7 37.3
H7D C7 H7 70.3
N3 C8 C7 114.1(17)
N3 C8 H8A 108.7
C7 C8 H8A 108.7
N3 C8 H8B 108.7
C7 C8 H8B 108.7
H8A C8 H8B 107.6
N3 C8' C7 106.9(16)
N3 C8' H8'A 110.3
C7 C8' H8'A 110.3
N3 C8' H8'B 110.3
C7 C8' H8'B 110.3
H8'A C8' H8'B 108.6
N3 C9 H9A 109.5
N3 C9 H9B 109.5
H9A C9 H9B 109.5
N3 C9 H9C 109.5
H9A C9 H9C 109.5
H9B C9 H9C 109.5
N3 C9' C10' 50.1(11)
N3 C9' H9D 109.5
C10' C9' H9D 154.5
N3 C9' H9E 109.5
C10' C9' H9E 93.5
H9D C9' H9E 109.5
N3 C9' H9F 109.5
C10' C9' H9F 71.2
H9D C9' H9F 109.5
H9E C9' H9F 109.5
C11 C10 N3 114(2)
C11 C10 H10A 108.8
N3 C10 H10A 108.8
C11 C10 H10B 108.8
N3 C10 H10B 108.8
H10A C10 H10B 107.7
C11 C10' N3 112.3(17)
C11 C10' C9' 146.7(19)
N3 C10' C9' 49.3(10)
C11 C10' H10C 109.1
N3 C10' H10C 109.1
C9' C10' H10C 103.7
C11 C10' H10D 109.1
N3 C10' H10D 109.1
C9' C10' H10D 64.5
H10C C10' H10D 107.9
C10 C11 N4 112.4(18)
C10' C11 N4 115.0(16)
C10 C11 H11A 109.1
N4 C11 H11A 109.1
C10 C11 H11B 109.1
N4 C11 H11B 109.1
H11A C11 H11B 107.9
C10' C11 H11C 108.5
N4 C11 H11C 108.5
C10' C11 H11D 108.5
N4 C11 H11D 108.5
H11C C11 H11D 107.5
N4 C12 H12A 109.5
N4 C12 H12B 109.5
H12A C12 H12B 109.5
N4 C12 H12C 109.5
H12A C12 H12C 109.5
H12B C12 H12C 109.5
C14 C13 N4 102.6(9)
C14 C13 H13A 111.3
N4 C13 H13A 111.3
C14 C13 H13B 111.3
N4 C13 H13B 111.3
H13A C13 H13B 109.2
C13 C14 N2 114.7(9)
C13 C14 H14A 108.6
N2 C14 H14A 108.6
C13 C14 H14B 108.6
N2 C14 H14B 108.6
H14A C14 H14B 107.6
N5 C15 C16 169(2)
C15 C16 H16A 109.5
C15 C16 H16B 109.5
H16A C16 H16B 109.5
C15 C16 H16C 109.5
H16A C16 H16C 109.5
H16B C16 H16C 109.5
N6 C17 C18 172(3)
C17 C18 H18A 109.5
C17 C18 H18B 109.5
H18A C18 H18B 109.5
C17 C18 H18C 109.5
H18A C18 H18C 109.5
H18B C18 H18C 109.5
F8' Sb2 F10' 152.8(12)
F10 Sb2 F12 90.0(17)
F8' Sb2 F12 109.0(12)
F10' Sb2 F12 93.4(9)
F8' Sb2 F9' 98.1(12)
F10' Sb2 F9' 95.3(8)
F12 Sb2 F9' 94.5(7)
F10 Sb2 F11 88.9(18)
F8' Sb2 F11 76.6(12)
F10' Sb2 F11 79.3(9)
F12 Sb2 F11 170.3(9)
F9' Sb2 F11 92.4(8)
F10 Sb2 F8 167.4(18)
F12 Sb2 F8 88.4(7)
F11 Sb2 F8 94.7(8)
F8' Sb2 F7' 77.0(12)
F10' Sb2 F7' 89.5(8)
F12 Sb2 F7' 86.6(6)
F9' Sb2 F7' 175.0(9)
F11 Sb2 F7' 87.1(7)
F10 Sb2 F7 87.4(18)
F12 Sb2 F7 83.3(8)
F11 Sb2 F7 87.0(8)
F8 Sb2 F7 104.8(10)
F10 Sb2 F9 77.4(18)
F12 Sb2 F9 76.3(8)
F11 Sb2 F9 112.8(8)
F8 Sb2 F9 90.1(9)
F7 Sb2 F9 154.4(8)
F14 Sb3 F16 177.3(11)
F14 Sb3 F13 92.0(12)
F16 Sb3 F13 85.5(12)
F14 Sb3 F17 99.8(11)
F16 Sb3 F17 81.2(10)
F13 Sb3 F17 93.1(7)
F14 Sb3 F15 78.6(10)
F16 Sb3 F15 103.9(10)
F13 Sb3 F15 170.2(9)
F17 Sb3 F15 91.3(4)
F14 Sb3 F18 89.2(10)
F16 Sb3 F18 90.1(10)
F13 Sb3 F18 92.6(4)
F17 Sb3 F18 169.1(9)
F15 Sb3 F18 84.5(6)

loop_
_geom_bond_atom_site_label_1
_geom_bond_atom_site_label_2
_geom_bond_distance
Sb1 F6 1.725(17)
Sb1 F2 1.831(6)
Sb1 F4 1.849(7)
Sb1 F3 1.858(5)
Sb1 F1 1.870(7)
Sb1 F5 1.905(7)
Co1 N4 1.868(13)
Co1 N6 1.883(13)
Co1 N1 1.948(6)
Co1 N5 1.961(14)
Co1 N3 1.981(6)
Co1 N2 2.018(9)
N1 C1 1.237(14)
N1 C5 1.506(17)
N2 C6 1.411(15)
N2 C7 1.459(18)
N2 C14 1.5403(15)
N3 C8' 1.35(3)
N3 C9 1.46(3)
N3 C8 1.47(3)
N3 C9' 1.56(3)
N3 C10' 1.58(3)
N3 C10 1.62(3)
N4 C11 1.52(2)
N4 C13 1.5394(15)
N4 C12 1.603(16)
N5 C15 1.09(2)
N6 C17 1.19(2)
C1 C2 1.404(14)
C1 H1 0.9500
C2 C3 1.319(17)
C2 H2 0.9500
C3 C4 1.382(17)
C3 H3 0.9500
C4 C5 1.402(15)
C4 H4 0.9500
C5 C6 1.504(14)
C6 H6A 0.9900
C6 H6B 0.9900
C7 C8 1.47(3)
C7 C8' 1.71(3)
C7 H7A 0.9900
C7 H7B 0.9900
C7 H7C 0.9900
C7 H7D 0.9900
C7 H7 1.0000
C8 H8A 0.9900
C8 H8B 0.9900
C8' H8'A 0.9900
C8' H8'B 0.9900
C9 H9A 0.9800
C9 H9B 0.9800
C9 H9C 0.9800
C9' C10' 2.03(4)
C9' H9D 0.9800
C9' H9E 0.9800
C9' H9F 0.9800
C10 C11 1.24(3)
C10 H10A 0.9900
C10 H10B 0.9900
C10' C11 1.32(3)
C10' H10C 0.9900
C10' H10D 0.9900
C11 H11A 0.9900
C11 H11B 0.9900
C11 H11C 0.9900
C11 H11D 0.9900
C12 H12A 0.9800
C12 H12B 0.9800
C12 H12C 0.9800
C13 C14 1.479(15)
C13 H13A 0.9900
C13 H13B 0.9900
C14 H14A 0.9900
C14 H14B 0.9900
C15 C16 1.52(2)
C16 H16A 0.9800
C16 H16B 0.9800
C16 H16C 0.9800
C17 C18 1.38(3)
C18 H18A 0.9800
C18 H18B 0.9800
C18 H18C 0.9800
Sb2 F10 1.68(5)
Sb2 F8' 1.75(3)
Sb2 F10' 1.813(17)
Sb2 F12 1.821(7)
Sb2 F9' 1.832(18)
Sb2 F11 1.845(9)
Sb2 F8 1.874(17)
Sb2 F7' 1.927(18)
Sb2 F7 1.939(16)
Sb2 F9 2.00(2)
Sb3 F14 1.751(10)
Sb3 F16 1.815(10)
Sb3 F13 1.816(12)
Sb3 F17 1.825(11)
Sb3 F15 1.838(10)
Sb3 F18 1.849(12)

loop_
_geom_torsion_atom_site_label_1
_geom_torsion_atom_site_label_2
_geom_torsion_atom_site_label_3
_geom_torsion_atom_site_label_4
_geom_torsion
N1 Co1 N4 C11 -169.3(11)
N5 Co1 N4 C11 -78.0(11)
N3 Co1 N4 C11 14.0(11)
N2 Co1 N4 C11 102.7(12)
N1 Co1 N4 C13 59.6(9)
N5 Co1 N4 C13 151.0(9)
N3 Co1 N4 C13 -117.1(9)
N2 Co1 N4 C13 -28.3(7)
N1 Co1 N4 C12 -58.4(9)
N5 Co1 N4 C12 32.9(9)
N3 Co1 N4 C12 124.9(9)
N2 Co1 N4 C12 -146.4(10)
C5 N1 C1 C2 12.1(18)
Co1 N1 C1 C2 168.2(11)
N1 C1 C2 C3 -4.3(19)
C1 C2 C3 C4 -2.6(19)
C2 C3 C4 C5 0(2)
C3 C4 C5 C6 -172.4(11)
C3 C4 C5 N1 7.4(17)
C1 N1 C5 C4 -13.6(17)
Co1 N1 C5 C4 -176.3(9)
C1 N1 C5 C6 166.2(11)
Co1 N1 C5 C6 3.6(11)
C7 N2 C6 C5 -156.8(10)
C14 N2 C6 C5 78.3(11)
Co1 N2 C6 C5 -35.0(10)
C4 C5 C6 N2 -158.0(11)
N1 C5 C6 N2 22.2(13)
C6 N2 C7 C8 150.9(17)
C14 N2 C7 C8 -79.5(18)
Co1 N2 C7 C8 28.3(19)
C6 N2 C7 C8' 121.0(15)
C14 N2 C7 C8' -109.4(15)
Co1 N2 C7 C8' -1.6(16)
C9 N3 C8 C7 -119(2)
C10 N3 C8 C7 114(2)
Co1 N3 C8 C7 10(2)
N2 C7 C8 N3 -27(3)
C9' N3 C8' C7 -167.1(16)
C10' N3 C8' C7 94(2)
Co1 N3 C8' C7 -43.0(17)
N2 C7 C8' N3 31(2)
C8' N3 C9' C10' -138.1(11)
Co1 N3 C9' C10' 101.1(12)
C9 N3 C10 C11 117(3)
C8 N3 C10 C11 -133(3)
Co1 N3 C10 C11 -24(3)
C8' N3 C10' C11 -103(2)
C9' N3 C10' C11 147(2)
Co1 N3 C10' C11 35(2)
C8' N3 C10' C9' 110(2)
Co1 N3 C10' C9' -111.7(12)
N3 C10 C11 N4 37(3)
N3 C10' C11 N4 -27(3)
C9' C10' C11 N4 22(4)
C13 N4 C11 C10 94(2)
C12 N4 C11 C10 -155(2)
Co1 N4 C11 C10 -34(2)
C13 N4 C11 C10' 132.0(19)
C12 N4 C11 C10' -116.9(19)
Co1 N4 C11 C10' 5(2)
C11 N4 C13 C14 -81.8(14)
C12 N4 C13 C14 170.9(8)
Co1 N4 C13 C14 46.4(9)
N4 C13 C14 N2 -46.2(12)
C6 N2 C14 C13 -89.7(11)
C7 N2 C14 C13 134.2(10)
Co1 N2 C14 C13 25.3(10)
Co1 N5 C15 C16 157(8)

loop_
_platon_squeeze_void_nr
_platon_squeeze_void_average_x
_platon_squeeze_void_average_y
_platon_squeeze_void_average_z
_platon_squeeze_void_volume
_platon_squeeze_void_count_electrons
_platon_squeeze_void_content
1 0.000 -0.024 0.500 480 117 '2 CH3CN'
